data_1553469
loop_
_publ_author_name
'Roffe, Gavin W.'
'Tizzard, Graham J.'
'Coles, Simon J.'
'Cox, Hazel'
'Spencer, John'

_publ_section_title
;
 Synthesis of unsymmetrical NCN&#x2032; and PCN pincer palladacycles and
 their catalytic evaluation compared with a related SCN pincer
 palladacycle
;
_journal_issue 8
_journal_name_full 'Organic Chemistry Frontiers'
_journal_page_first 957
_journal_paper_doi 10.1039/C6QO00198J
_journal_volume 3
_journal_year 2016
_chemical_formula_moiety 'C16 H19 Cl N2 Pd'
_chemical_formula_sum 'C16 H19 Cl N2 Pd'
_chemical_formula_weight 381.18
_space_group_crystal_system monoclinic
_space_group_IT_number 14
_space_group_name_Hall '-P 2ybc'
_space_group_name_H-M_alt 'P 1 21/c 1'
_atom_sites_solution_hydrogens geom
_atom_sites_solution_primary iterative
_audit_creation_date 2014-01-13
_audit_creation_method
;
Olex2 1.2
(compiled 2013.12.10 svn.r2850 for OlexSys, GUI svn.r4736)
;
_audit_update_record
;
2014-12-10 deposited with the CCDC.
2016-06-08 downloaded from the CCDC.
;
_cell_angle_alpha 90
_cell_angle_beta 92.0790(10)
_cell_angle_gamma 90
_cell_formula_units_Z 8
_cell_length_a 9.6575(7)
_cell_length_b 11.6750(8)
_cell_length_c 26.2578(18)
_cell_measurement_reflns_used 21260
_cell_measurement_temperature 100(2)
_cell_measurement_theta_max 27.5
_cell_measurement_theta_min 2.6
_cell_volume 2958.7(4)
_computing_cell_refinement 'CrystalClear-SM Expert 3.1 b27 (Rigaku, 2013)'
_computing_data_collection 'CrystalClear-SM Expert 3.1 b27 (Rigaku, 2013)'
_computing_data_reduction 'CrystalClear-SM Expert 3.1 b27 (Rigaku, 2013)'
_computing_molecular_graphics 'Olex2 (Dolomanov et al., 2009)'
_computing_publication_material 'Olex2 (Dolomanov et al., 2009)'
_computing_structure_refinement 'ShelXL (Sheldrick, 2008)'
_computing_structure_solution
;
Superflip (Palatinus & Chapuis, 2007;Palatinus & van der Lee, 2008;
Palatinus et al., 2012)
;
_diffrn_ambient_temperature 100(2)
_diffrn_detector 'CCD area detector'
_diffrn_detector_area_resol_mean 28.5714
_diffrn_detector_type 'Rigaku HG Saturn724+ (2x2 bin mode)'
_diffrn_measured_fraction_theta_full 0.992
_diffrn_measured_fraction_theta_max 0.993
_diffrn_measurement_device 'four-circle \k diffractometer'
_diffrn_measurement_device_type 'Rigaku AFC12 (Right)'
_diffrn_measurement_method 'profile data from \w-scans'
_diffrn_measurement_specimen_support 'MiTeGen MicroMesh'
_diffrn_orient_matrix_type d*Trek
_diffrn_orient_matrix_UB_11 0.081318
_diffrn_orient_matrix_UB_12 -0.010042
_diffrn_orient_matrix_UB_13 -0.063423
_diffrn_orient_matrix_UB_21 -0.022832
_diffrn_orient_matrix_UB_22 -0.080895
_diffrn_orient_matrix_UB_23 -0.016467
_diffrn_orient_matrix_UB_31 -0.020222
_diffrn_orient_matrix_UB_32 0.011826
_diffrn_orient_matrix_UB_33 -0.030059
_diffrn_radiation_collimation 0.3
_diffrn_radiation_monochromator 'Confocal mirrors, HF Varimax'
_diffrn_radiation_probe x-ray
_diffrn_radiation_type MoK\a
_diffrn_radiation_wavelength 0.71075
_diffrn_reflns_av_R_equivalents 0.0348
_diffrn_reflns_av_unetI/netI 0.0283
_diffrn_reflns_Laue_measured_fraction_full 0.992
_diffrn_reflns_Laue_measured_fraction_max 0.993
_diffrn_reflns_limit_h_max 12
_diffrn_reflns_limit_h_min -12
_diffrn_reflns_limit_k_max 14
_diffrn_reflns_limit_k_min -15
_diffrn_reflns_limit_l_max 34
_diffrn_reflns_limit_l_min -34
_diffrn_reflns_number 20832
_diffrn_reflns_point_group_measured_fraction_full 0.992
_diffrn_reflns_point_group_measured_fraction_max 0.993
_diffrn_reflns_theta_full 27.500
_diffrn_reflns_theta_max 27.485
_diffrn_reflns_theta_min 2.574
_diffrn_source 'Rotating Anode'
_diffrn_source_current 55.0
_diffrn_source_power 2.475
_diffrn_source_target Mo
_diffrn_source_type 'Rotating Anode'
_diffrn_source_voltage 45.0
_exptl_absorpt_coefficient_mu 1.426
_exptl_absorpt_correction_T_max 1.000
_exptl_absorpt_correction_T_min 0.686
_exptl_absorpt_correction_type multi-scan
_exptl_absorpt_process_details 'CrystalClear-SM Expert 3.1 b27 (Rigaku, 2013)'
_exptl_crystal_colour Colorless
_exptl_crystal_density_diffrn 1.711
_exptl_crystal_description Block
_exptl_crystal_F_000 1536
_exptl_crystal_size_max 0.14
_exptl_crystal_size_mid 0.07
_exptl_crystal_size_min 0.06
_refine_diff_density_max 0.455
_refine_diff_density_min -0.568
_refine_diff_density_rms 0.084
_refine_ls_extinction_method none
_refine_ls_goodness_of_fit_ref 1.067
_refine_ls_hydrogen_treatment mixed
_refine_ls_matrix_type full
_refine_ls_number_parameters 365
_refine_ls_number_reflns 6748
_refine_ls_number_restraints 0
_refine_ls_restrained_S_all 1.067
_refine_ls_R_factor_all 0.0257
_refine_ls_R_factor_gt 0.0229
_refine_ls_shift/su_max 0.003
_refine_ls_shift/su_mean 0.000
_refine_ls_structure_factor_coef Fsqd
_refine_ls_weighting_details 'w=1/[\s^2^(Fo^2^)+(0.0338P)^2^+0.7357P] where P=(Fo^2^+2Fc^2^)/3'
_refine_ls_weighting_scheme calc
_refine_ls_wR_factor_gt 0.0604
_refine_ls_wR_factor_ref 0.0616
_reflns_Friedel_coverage 0.000
_reflns_number_gt 6135
_reflns_number_total 6748
_reflns_threshold_expression 'I > 2\s(I)'
_cod_data_source_file c6qo00198j2.cif
_cod_data_source_block 4b
_cod_depositor_comments
;
The following automatic conversions were performed:

data item '_exptl_absorpt_correction_type' value 'Multi-scan' was
changed to 'multi-scan' in accordance with the
/home/saulius/struct/COD-crude-data/automatic-downloads/DataCite-retrospective/RSC/depositions/lib/dictionaries/cif_core.dic
dictionary named 'cif_core.dic' version 2.4.2 last updated on
2011-04-26.

Automatic conversion script
Id: cif_fix_values 6909 2019-04-08 15:41:33Z antanas 
;
_cod_original_formula_sum 'C16 H19 Cl1 N2 Pd1'
_cod_database_code 1553469
_shelxl_version_number 2013-4
_shelx_space_group_comment
;
The symmetry employed for this shelxl refinement is uniquely defined
by the following loop, which should always be used as a source of
symmetry information in preference to the above space-group names.
They are only intended as comments.
;
_olex2_refinement_description
;
1. Fixed Uiso
 At 1.2 times of:
  All C(H) groups, All C(H,H) groups
 At 1.5 times of:
  All C(H,H,H) groups
2.a Secondary CH2 refined with riding coordinates:
 C12(H12A,H12B), C13(H13A,H13B), C15(H15A,H15B), C112(H11A,H11B), C113(H11C,
 H11D), C115(H11H,H11I)
2.b Aromatic/amide H refined with riding coordinates:
 C1(H1), C2(H2), C3(H3), C4(H4), C7(H7), C8(H8), C9(H9), C101(H101),
 C102(H102), C103(H103), C104(H104), C107(H107), C108(H108), C109(H109)
2.c Idealised Me refined as rotating group:
 C14(H14A,H14B,H14C), C16(H16A,H16B,H16C), C114(H11E,H11F,H11G), C116(H11J,
 H11K,H11L)
;

loop_
_space_group_symop_operation_xyz
'x, y, z'
'-x, y+1/2, -z+1/2'
'-x, -y, -z'
'x, -y-1/2, z-1/2'

loop_
_atom_site_label
_atom_site_type_symbol
_atom_site_fract_x
_atom_site_fract_y
_atom_site_fract_z
_atom_site_U_iso_or_equiv
_atom_site_adp_type
_atom_site_occupancy
_atom_site_site_symmetry_order
_atom_site_calc_flag
_atom_site_refinement_flags_posn
Pd1 Pd 0.02787(2) 0.34900(2) 0.31071(2) 0.01122(5) Uani 1 1 d .
Cl1 Cl -0.18148(5) 0.40431(4) 0.35253(2) 0.01889(10) Uani 1 1 d .
N1 N 0.16747(16) 0.46543(14) 0.34200(6) 0.0132(3) Uani 1 1 d .
N2 N -0.05675(16) 0.20552(13) 0.27153(6) 0.0130(3) Uani 1 1 d .
C1 C 0.13831(19) 0.55197(16) 0.37356(7) 0.0144(4) Uani 1 1 d .
H1 H 0.0445 0.5648 0.3817 0.017 Uiso 1 1 calc R
C2 C 0.2398(2) 0.62345(17) 0.39474(8) 0.0185(4) Uani 1 1 d .
H2 H 0.2156 0.6848 0.4165 0.022 Uiso 1 1 calc R
C3 C 0.3767(2) 0.60382(17) 0.38365(8) 0.0183(4) Uani 1 1 d .
H3 H 0.4481 0.6509 0.3981 0.022 Uiso 1 1 calc R
C4 C 0.4088(2) 0.51464(17) 0.35112(7) 0.0164(4) Uani 1 1 d .
H4 H 0.5025 0.4999 0.3435 0.020 Uiso 1 1 calc R
C5 C 0.30342(19) 0.44718(16) 0.32979(7) 0.0132(4) Uani 1 1 d .
C6 C 0.31912(19) 0.35349(16) 0.29331(7) 0.0137(4) Uani 1 1 d .
C7 C 0.4410(2) 0.31573(17) 0.27160(8) 0.0163(4) Uani 1 1 d .
H7 H 0.5275 0.3498 0.2809 0.020 Uiso 1 1 calc R
C8 C 0.43319(19) 0.22706(17) 0.23591(8) 0.0165(4) Uani 1 1 d .
H8 H 0.5156 0.2020 0.2207 0.020 Uiso 1 1 calc R
C9 C 0.3079(2) 0.17440(17) 0.22204(8) 0.0164(4) Uani 1 1 d .
H9 H 0.3055 0.1140 0.1978 0.020 Uiso 1 1 calc R
C10 C 0.18607(19) 0.21092(16) 0.24398(7) 0.0140(4) Uani 1 1 d .
C11 C 0.19359(19) 0.29990(16) 0.27900(7) 0.0133(4) Uani 1 1 d .
C12 C 0.04328(19) 0.16638(17) 0.23163(7) 0.0145(4) Uani 1 1 d .
H12A H 0.0453 0.0816 0.2305 0.017 Uiso 1 1 calc R
H12B H 0.0112 0.1946 0.1977 0.017 Uiso 1 1 calc R
C13 C -0.0765(2) 0.11119(17) 0.30952(7) 0.0160(4) Uani 1 1 d .
H13A H -0.1133 0.0429 0.2912 0.019 Uiso 1 1 calc R
H13B H -0.1468 0.1358 0.3337 0.019 Uiso 1 1 calc R
C14 C 0.0535(2) 0.07768(17) 0.33929(8) 0.0188(4) Uani 1 1 d .
H14A H 0.1239 0.0528 0.3157 0.028 Uiso 1 1 calc GR
H14B H 0.0329 0.0148 0.3626 0.028 Uiso 1 1 calc GR
H14C H 0.0884 0.1436 0.3590 0.028 Uiso 1 1 calc GR
C15 C -0.19596(18) 0.22669(17) 0.24642(7) 0.0147(4) Uani 1 1 d .
H15A H -0.2654 0.2329 0.2731 0.018 Uiso 1 1 calc R
H15B H -0.2213 0.1598 0.2248 0.018 Uiso 1 1 calc R
C16 C -0.2029(2) 0.33353(18) 0.21388(8) 0.0194(4) Uani 1 1 d .
H16A H -0.1325 0.3294 0.1880 0.029 Uiso 1 1 calc GR
H16B H -0.1857 0.4010 0.2354 0.029 Uiso 1 1 calc GR
H16C H -0.2950 0.3395 0.1971 0.029 Uiso 1 1 calc GR
Pd11 Pd 0.73640(2) 0.79754(2) 0.44697(2) 0.01245(5) Uani 1 1 d .
Cl11 Cl 0.93878(5) 0.79513(4) 0.39528(2) 0.01899(10) Uani 1 1 d .
N101 N 0.60812(16) 0.89712(14) 0.40155(6) 0.0144(3) Uani 1 1 d .
N102 N 0.81715(16) 0.69479(14) 0.50700(6) 0.0143(3) Uani 1 1 d .
C101 C 0.6421(2) 0.94384(17) 0.35701(7) 0.0170(4) Uani 1 1 d .
H101 H 0.7294 0.9261 0.3435 0.020 Uiso 1 1 calc R
C102 C 0.5537(2) 1.01710(17) 0.33018(7) 0.0186(4) Uani 1 1 d .
H102 H 0.5804 1.0497 0.2989 0.022 Uiso 1 1 calc R
C103 C 0.4260(2) 1.04221(17) 0.34950(8) 0.0192(4) Uani 1 1 d .
H103 H 0.3645 1.0935 0.3320 0.023 Uiso 1 1 calc R
C104 C 0.3887(2) 0.99146(17) 0.39492(8) 0.0174(4) Uani 1 1 d .
H104 H 0.3001 1.0060 0.4081 0.021 Uiso 1 1 calc R
C105 C 0.48116(19) 0.91967(16) 0.42095(7) 0.0145(4) Uani 1 1 d .
C106 C 0.4604(2) 0.86291(16) 0.47009(7) 0.0145(4) Uani 1 1 d .
C107 C 0.3429(2) 0.86530(17) 0.49962(8) 0.0183(4) Uani 1 1 d .
H107 H 0.2623 0.9057 0.4882 0.022 Uiso 1 1 calc R
C108 C 0.3457(2) 0.80744(18) 0.54620(8) 0.0191(4) Uani 1 1 d .
H108 H 0.2651 0.8073 0.5659 0.023 Uiso 1 1 calc R
C109 C 0.4640(2) 0.74986(17) 0.56447(7) 0.0165(4) Uani 1 1 d .
H109 H 0.4640 0.7119 0.5965 0.020 Uiso 1 1 calc R
C110 C 0.58236(19) 0.74837(17) 0.53547(7) 0.0149(4) Uani 1 1 d .
C111 C 0.57735(19) 0.80286(16) 0.48847(7) 0.0141(4) Uani 1 1 d .
C112 C 0.7206(2) 0.69794(17) 0.55161(7) 0.0158(4) Uani 1 1 d .
H11A H 0.7071 0.6193 0.5646 0.019 Uiso 1 1 calc R
H11B H 0.7631 0.7445 0.5795 0.019 Uiso 1 1 calc R
C113 C 0.95807(19) 0.73446(18) 0.52498(8) 0.0180(4) Uani 1 1 d .
H11C H 1.0273 0.7091 0.5005 0.022 Uiso 1 1 calc R
H11D H 0.9820 0.6989 0.5584 0.022 Uiso 1 1 calc R
C114 C 0.9644(2) 0.86382(18) 0.53016(8) 0.0211(4) Uani 1 1 d .
H11E H 0.9625 0.8988 0.4962 0.032 Uiso 1 1 calc GR
H11F H 1.0502 0.8856 0.5488 0.032 Uiso 1 1 calc GR
H11G H 0.8847 0.8907 0.5489 0.032 Uiso 1 1 calc GR
C115 C 0.8299(2) 0.57377(17) 0.48873(8) 0.0178(4) Uani 1 1 d .
H11H H 0.8708 0.5268 0.5168 0.021 Uiso 1 1 calc R
H11I H 0.8949 0.5722 0.4604 0.021 Uiso 1 1 calc R
C116 C 0.6953(2) 0.51955(18) 0.47060(9) 0.0237(4) Uani 1 1 d .
H11J H 0.6554 0.5636 0.4419 0.036 Uiso 1 1 calc GR
H11K H 0.6305 0.5191 0.4985 0.036 Uiso 1 1 calc GR
H11L H 0.7125 0.4407 0.4597 0.036 Uiso 1 1 calc GR

loop_
_atom_site_aniso_label
_atom_site_aniso_U_11
_atom_site_aniso_U_22
_atom_site_aniso_U_33
_atom_site_aniso_U_23
_atom_site_aniso_U_13
_atom_site_aniso_U_12
Pd1 0.01068(8) 0.01211(8) 0.01093(8) -0.00066(5) 0.00115(5) 0.00049(5)
Cl1 0.0159(2) 0.0216(2) 0.0195(2) -0.00278(18) 0.00531(18) 0.00186(18)
N1 0.0138(7) 0.0132(8) 0.0126(7) 0.0018(6) -0.0001(6) -0.0006(6)
N2 0.0116(7) 0.0143(8) 0.0130(8) -0.0009(6) 0.0007(6) -0.0002(6)
C1 0.0168(9) 0.0145(9) 0.0119(8) 0.0018(7) 0.0001(7) 0.0034(7)
C2 0.0232(10) 0.0153(9) 0.0170(9) -0.0008(8) -0.0009(8) 0.0017(8)
C3 0.0210(10) 0.0157(9) 0.0179(9) 0.0006(8) -0.0052(8) -0.0031(8)
C4 0.0159(9) 0.0162(9) 0.0169(9) 0.0021(7) 0.0000(7) -0.0006(7)
C5 0.0146(9) 0.0134(9) 0.0116(8) 0.0038(7) 0.0001(7) 0.0024(7)
C6 0.0147(9) 0.0135(9) 0.0128(9) 0.0026(7) 0.0004(7) -0.0005(7)
C7 0.0123(9) 0.0197(10) 0.0169(9) 0.0010(8) 0.0000(7) -0.0009(7)
C8 0.0141(9) 0.0189(10) 0.0167(9) 0.0000(8) 0.0028(7) 0.0037(8)
C9 0.0165(9) 0.0165(9) 0.0162(9) -0.0015(7) 0.0015(7) 0.0010(8)
C10 0.0143(9) 0.0147(9) 0.0129(9) 0.0015(7) -0.0004(7) 0.0002(7)
C11 0.0130(9) 0.0144(9) 0.0124(9) 0.0013(7) 0.0007(7) 0.0016(7)
C12 0.0145(9) 0.0160(9) 0.0132(9) -0.0033(7) 0.0018(7) 0.0013(7)
C13 0.0195(9) 0.0144(9) 0.0142(9) 0.0011(7) 0.0020(7) -0.0026(8)
C14 0.0217(10) 0.0160(9) 0.0184(10) 0.0017(8) -0.0021(8) 0.0008(8)
C15 0.0104(8) 0.0176(9) 0.0162(9) -0.0014(7) -0.0001(7) -0.0007(7)
C16 0.0199(10) 0.0198(10) 0.0183(10) 0.0021(8) -0.0026(8) 0.0028(8)
Pd11 0.01241(8) 0.01397(8) 0.01106(8) 0.00167(5) 0.00184(5) 0.00213(5)
Cl11 0.0183(2) 0.0218(2) 0.0173(2) 0.00303(18) 0.00697(18) 0.00487(18)
N101 0.0151(8) 0.0145(8) 0.0135(8) 0.0011(6) -0.0004(6) 0.0008(6)
N102 0.0125(7) 0.0164(8) 0.0139(8) 0.0011(6) 0.0013(6) 0.0016(6)
C101 0.0175(9) 0.0186(9) 0.0151(9) 0.0021(7) 0.0023(7) 0.0007(8)
C102 0.0235(10) 0.0183(10) 0.0139(9) 0.0029(7) -0.0011(8) -0.0021(8)
C103 0.0195(10) 0.0170(9) 0.0208(10) 0.0021(8) -0.0049(8) 0.0012(8)
C104 0.0148(9) 0.0173(9) 0.0200(10) -0.0017(8) -0.0007(7) 0.0012(8)
C105 0.0160(9) 0.0130(9) 0.0145(9) -0.0018(7) 0.0008(7) -0.0005(7)
C106 0.0155(9) 0.0137(9) 0.0143(9) -0.0004(7) 0.0006(7) 0.0001(7)
C107 0.0148(9) 0.0179(10) 0.0222(10) -0.0002(8) 0.0012(8) 0.0024(8)
C108 0.0161(9) 0.0213(10) 0.0202(10) -0.0010(8) 0.0056(8) 0.0000(8)
C109 0.0196(9) 0.0159(9) 0.0143(9) 0.0004(7) 0.0032(7) -0.0016(8)
C110 0.0154(9) 0.0143(9) 0.0150(9) -0.0014(7) 0.0003(7) -0.0003(7)
C111 0.0142(9) 0.0149(9) 0.0134(9) -0.0014(7) 0.0023(7) -0.0003(7)
C112 0.0165(9) 0.0192(10) 0.0117(9) 0.0021(7) 0.0023(7) 0.0005(8)
C113 0.0130(9) 0.0234(10) 0.0174(10) 0.0015(8) -0.0024(7) 0.0014(8)
C114 0.0182(10) 0.0240(11) 0.0210(10) -0.0008(8) -0.0013(8) -0.0009(8)
C115 0.0203(10) 0.0148(9) 0.0185(9) 0.0022(7) 0.0038(8) 0.0051(8)
C116 0.0253(11) 0.0190(10) 0.0269(11) -0.0036(9) 0.0002(9) 0.0005(9)

loop_
_atom_type_symbol
_atom_type_description
_atom_type_scat_dispersion_real
_atom_type_scat_dispersion_imag
_atom_type_scat_source
C C 0.0033 0.0016 'International Tables Vol C Tables 4.2.6.8 and 6.1.1.4'
H H 0.0000 0.0000 'International Tables Vol C Tables 4.2.6.8 and 6.1.1.4'
Cl Cl 0.1484 0.1585 'International Tables Vol C Tables 4.2.6.8 and 6.1.1.4'
N N 0.0061 0.0033 'International Tables Vol C Tables 4.2.6.8 and 6.1.1.4'
Pd Pd -0.9988 1.0072 'International Tables Vol C Tables 4.2.6.8 and 6.1.1.4'

loop_
_geom_angle_atom_site_label_1
_geom_angle_atom_site_label_2
_geom_angle_atom_site_label_3
_geom_angle
N1 Pd1 Cl1 100.83(4)
N1 Pd1 N2 161.94(6)
N2 Pd1 Cl1 96.75(4)
C11 Pd1 Cl1 177.85(6)
C11 Pd1 N1 80.00(7)
C11 Pd1 N2 82.29(7)
C1 N1 Pd1 126.33(13)
C1 N1 C5 118.83(16)
C5 N1 Pd1 114.80(12)
C12 N2 Pd1 109.23(11)
C13 N2 Pd1 108.28(12)
C13 N2 C12 109.64(14)
C15 N2 Pd1 114.13(11)
C15 N2 C12 109.21(14)
C15 N2 C13 106.26(14)
N1 C1 H1 118.7
N1 C1 C2 122.60(17)
C2 C1 H1 118.7
C1 C2 H2 120.6
C3 C2 C1 118.85(18)
C3 C2 H2 120.6
C2 C3 H3 120.3
C2 C3 C4 119.34(18)
C4 C3 H3 120.3
C3 C4 H4 120.1
C5 C4 C3 119.76(18)
C5 C4 H4 120.1
N1 C5 C4 120.58(17)
N1 C5 C6 112.90(16)
C4 C5 C6 126.52(17)
C7 C6 C5 127.65(18)
C7 C6 C11 118.82(17)
C11 C6 C5 113.51(16)
C6 C7 H7 120.6
C8 C7 C6 118.83(18)
C8 C7 H7 120.6
C7 C8 H8 119.1
C9 C8 C7 121.83(18)
C9 C8 H8 119.1
C8 C9 H9 120.2
C8 C9 C10 119.62(18)
C10 C9 H9 120.2
C9 C10 C12 126.00(18)
C11 C10 C9 118.53(18)
C11 C10 C12 115.40(17)
C6 C11 Pd1 118.47(14)
C10 C11 Pd1 119.14(14)
C10 C11 C6 122.36(17)
N2 C12 H12A 109.6
N2 C12 H12B 109.6
C10 C12 N2 110.43(15)
C10 C12 H12A 109.6
C10 C12 H12B 109.6
H12A C12 H12B 108.1
N2 C13 H13A 108.7
N2 C13 H13B 108.7
N2 C13 C14 114.29(15)
H13A C13 H13B 107.6
C14 C13 H13A 108.7
C14 C13 H13B 108.7
C13 C14 H14A 109.5
C13 C14 H14B 109.5
C13 C14 H14C 109.5
H14A C14 H14B 109.5
H14A C14 H14C 109.5
H14B C14 H14C 109.5
N2 C15 H15A 108.8
N2 C15 H15B 108.8
N2 C15 C16 113.95(16)
H15A C15 H15B 107.7
C16 C15 H15A 108.8
C16 C15 H15B 108.8
C15 C16 H16A 109.5
C15 C16 H16B 109.5
C15 C16 H16C 109.5
H16A C16 H16B 109.5
H16A C16 H16C 109.5
H16B C16 H16C 109.5
N101 Pd11 Cl11 99.41(5)
N101 Pd11 N102 163.21(6)
N102 Pd11 Cl11 97.38(4)
C111 Pd11 Cl11 178.69(6)
C111 Pd11 N101 80.36(7)
C111 Pd11 N102 82.86(7)
C101 N101 Pd11 125.17(13)
C101 N101 C105 119.74(16)
C105 N101 Pd11 115.01(12)
C112 N102 Pd11 109.92(11)
C113 N102 Pd11 111.53(12)
C113 N102 C112 108.96(15)
C113 N102 C115 107.96(15)
C115 N102 Pd11 109.24(12)
C115 N102 C112 109.17(14)
N101 C101 H101 119.0
N101 C101 C102 121.98(18)
C102 C101 H101 119.0
C101 C102 H102 120.4
C103 C102 C101 119.11(18)
C103 C102 H102 120.4
C102 C103 H103 120.4
C102 C103 C104 119.13(18)
C104 C103 H103 120.4
C103 C104 H104 120.1
C105 C104 C103 119.87(18)
C105 C104 H104 120.1
N101 C105 C104 120.12(17)
N101 C105 C106 113.06(16)
C104 C105 C106 126.80(17)
C107 C106 C105 128.08(18)
C107 C106 C111 118.67(18)
C111 C106 C105 113.22(16)
C106 C107 H107 120.5
C108 C107 C106 119.08(18)
C108 C107 H107 120.5
C107 C108 H108 119.2
C109 C108 C107 121.56(18)
C109 C108 H108 119.2
C108 C109 H109 120.2
C108 C109 C110 119.65(18)
C110 C109 H109 120.2
C109 C110 C112 125.90(17)
C111 C110 C109 118.45(18)
C111 C110 C112 115.56(17)
C106 C111 Pd11 118.26(14)
C110 C111 Pd11 119.21(14)
C110 C111 C106 122.53(18)
N102 C112 H11A 109.5
N102 C112 H11B 109.5
C110 C112 N102 110.75(15)
C110 C112 H11A 109.5
C110 C112 H11B 109.5
H11A C112 H11B 108.1
N102 C113 H11C 109.3
N102 C113 H11D 109.3
N102 C113 C114 111.68(16)
H11C C113 H11D 107.9
C114 C113 H11C 109.3
C114 C113 H11D 109.3
C113 C114 H11E 109.5
C113 C114 H11F 109.5
C113 C114 H11G 109.5
H11E C114 H11F 109.5
H11E C114 H11G 109.5
H11F C114 H11G 109.5
N102 C115 H11H 108.6
N102 C115 H11I 108.6
N102 C115 C116 114.66(16)
H11H C115 H11I 107.6
C116 C115 H11H 108.6
C116 C115 H11I 108.6
C115 C116 H11J 109.5
C115 C116 H11K 109.5
C115 C116 H11L 109.5
H11J C116 H11K 109.5
H11J C116 H11L 109.5
H11K C116 H11L 109.5

loop_
_geom_bond_atom_site_label_1
_geom_bond_atom_site_label_2
_geom_bond_distance
Pd1 Cl1 2.4231(5)
Pd1 N1 2.0639(16)
Pd1 N2 2.1145(16)
Pd1 C11 1.9184(18)
N1 C1 1.343(2)
N1 C5 1.379(2)
N2 C12 1.521(2)
N2 C13 1.503(2)
N2 C15 1.496(2)
C1 H1 0.9500
C1 C2 1.388(3)
C2 H2 0.9500
C2 C3 1.384(3)
C3 H3 0.9500
C3 C4 1.389(3)
C4 H4 0.9500
C4 C5 1.389(3)
C5 C6 1.466(3)
C6 C7 1.397(3)
C6 C11 1.403(3)
C7 H7 0.9500
C7 C8 1.397(3)
C8 H8 0.9500
C8 C9 1.394(3)
C9 H9 0.9500
C9 C10 1.396(3)
C10 C11 1.387(3)
C10 C12 1.498(3)
C12 H12A 0.9900
C12 H12B 0.9900
C13 H13A 0.9900
C13 H13B 0.9900
C13 C14 1.507(3)
C14 H14A 0.9800
C14 H14B 0.9800
C14 H14C 0.9800
C15 H15A 0.9900
C15 H15B 0.9900
C15 C16 1.512(3)
C16 H16A 0.9800
C16 H16B 0.9800
C16 H16C 0.9800
Pd11 Cl11 2.4199(5)
Pd11 N101 2.0499(16)
Pd11 N102 2.1077(16)
Pd11 C111 1.9162(19)
N101 C101 1.342(2)
N101 C105 1.370(2)
N102 C112 1.524(2)
N102 C113 1.498(2)
N102 C115 1.499(2)
C101 H101 0.9500
C101 C102 1.383(3)
C102 H102 0.9500
C102 C103 1.382(3)
C103 H103 0.9500
C103 C104 1.391(3)
C104 H104 0.9500
C104 C105 1.387(3)
C105 C106 1.471(3)
C106 C107 1.398(3)
C106 C111 1.400(3)
C107 H107 0.9500
C107 C108 1.397(3)
C108 H108 0.9500
C108 C109 1.396(3)
C109 H109 0.9500
C109 C110 1.396(3)
C110 C111 1.388(3)
C110 C112 1.505(3)
C112 H11A 0.9900
C112 H11B 0.9900
C113 H11C 0.9900
C113 H11D 0.9900
C113 C114 1.517(3)
C114 H11E 0.9800
C114 H11F 0.9800
C114 H11G 0.9800
C115 H11H 0.9900
C115 H11I 0.9900
C115 C116 1.507(3)
C116 H11J 0.9800
C116 H11K 0.9800
C116 H11L 0.9800

loop_
_geom_torsion_atom_site_label_1
_geom_torsion_atom_site_label_2
_geom_torsion_atom_site_label_3
_geom_torsion_atom_site_label_4
_geom_torsion
Pd1 N1 C1 C2 177.03(14)
Pd1 N1 C5 C4 -175.63(14)
Pd1 N1 C5 C6 4.82(19)
Pd1 N2 C12 C10 19.96(18)
Pd1 N2 C13 C14 -56.64(18)
Pd1 N2 C15 C16 50.00(19)
N1 C1 C2 C3 -1.1(3)
N1 C5 C6 C7 177.36(18)
N1 C5 C6 C11 -1.2(2)
C1 N1 C5 C4 2.1(3)
C1 N1 C5 C6 -177.40(16)
C1 C2 C3 C4 1.0(3)
C2 C3 C4 C5 0.6(3)
C3 C4 C5 N1 -2.2(3)
C3 C4 C5 C6 177.25(18)
C4 C5 C6 C7 -2.2(3)
C4 C5 C6 C11 179.25(18)
C5 N1 C1 C2 -0.5(3)
C5 C6 C7 C8 -177.66(19)
C5 C6 C11 Pd1 -3.3(2)
C5 C6 C11 C10 178.59(17)
C6 C7 C8 C9 -1.0(3)
C7 C6 C11 Pd1 177.97(14)
C7 C6 C11 C10 -0.1(3)
C7 C8 C9 C10 0.3(3)
C8 C9 C10 C11 0.4(3)
C8 C9 C10 C12 177.45(18)
C9 C10 C11 Pd1 -178.62(14)
C9 C10 C11 C6 -0.5(3)
C9 C10 C12 N2 166.48(18)
C11 C6 C7 C8 0.9(3)
C11 C10 C12 N2 -16.4(2)
C12 N2 C13 C14 62.4(2)
C12 N2 C15 C16 -72.6(2)
C12 C10 C11 Pd1 4.0(2)
C12 C10 C11 C6 -177.85(17)
C13 N2 C12 C10 -98.55(18)
C13 N2 C15 C16 169.26(16)
C15 N2 C12 C10 145.40(15)
C15 N2 C13 C14 -179.65(16)
Pd11 N101 C101 C102 -175.13(15)
Pd11 N101 C105 C104 176.35(14)
Pd11 N101 C105 C106 -2.5(2)
Pd11 N102 C112 C110 13.74(18)
Pd11 N102 C113 C114 43.95(19)
Pd11 N102 C115 C116 -60.23(18)
N101 C101 C102 C103 -0.6(3)
N101 C105 C106 C107 -178.41(19)
N101 C105 C106 C111 3.5(2)
C101 N101 C105 C104 -0.7(3)
C101 N101 C105 C106 -179.54(17)
C101 C102 C103 C104 -1.2(3)
C102 C103 C104 C105 2.1(3)
C103 C104 C105 N101 -1.1(3)
C103 C104 C105 C106 177.55(19)
C104 C105 C106 C107 2.8(3)
C104 C105 C106 C111 -175.28(19)
C105 N101 C101 C102 1.6(3)
C105 C106 C107 C108 -178.35(19)
C105 C106 C111 Pd11 -3.0(2)
C105 C106 C111 C110 176.46(18)
C106 C107 C108 C109 1.6(3)
C107 C106 C111 Pd11 178.71(15)
C107 C106 C111 C110 -1.8(3)
C107 C108 C109 C110 -0.8(3)
C108 C109 C110 C111 -1.3(3)
C108 C109 C110 C112 175.11(19)
C109 C110 C111 Pd11 -177.90(14)
C109 C110 C111 C106 2.7(3)
C109 C110 C112 N102 170.73(18)
C111 C106 C107 C108 -0.3(3)
C111 C110 C112 N102 -12.8(2)
C112 N102 C113 C114 -77.58(19)
C112 N102 C115 C116 60.0(2)
C112 C110 C111 Pd11 5.3(2)
C112 C110 C111 C106 -174.12(18)
C113 N102 C112 C110 136.25(16)
C113 N102 C115 C116 178.32(17)
C115 N102 C112 C110 -106.07(17)
C115 N102 C113 C114 163.97(16)
